data_1507037
loop_
_publ_author_name
'Li, Ming'
'Yan, Xiao-Xia'
'Hong, Wei'
'Zhu, Xia-Zhen'
'Cao, Bo-Xun'
'Sun, Jie'
'Hou, Xue-Long'

_publ_section_title
;
 Palladium-catalyzed enantioselective ring opening of oxabicyclic alkenes
 with organozinc halides.
;
_journal_issue 16
_journal_name_full 'Organic letters'
_journal_page_first 2833
_journal_page_last 2835
_journal_paper_doi 10.1021/ol048816i
_journal_volume 6
_journal_year 2004
_chemical_formula_sum 'C17 H15 Br O'
_chemical_formula_weight 315.20
_chemical_name_systematic
; 
 ? 
;
_space_group_IT_number 4
_symmetry_cell_setting monoclinic
_symmetry_space_group_name_Hall 'P 2yb'
_symmetry_space_group_name_H-M 'P 1 21 1'
_atom_sites_solution_hydrogens geom
_atom_sites_solution_primary direct
_atom_sites_solution_secondary difmap
_audit_creation_method SHELXL-97
_cell_angle_alpha 90.00
_cell_angle_beta 102.739(6)
_cell_angle_gamma 90.00
_cell_formula_units_Z 2
_cell_length_a 10.057(3)
_cell_length_b 5.0142(14)
_cell_length_c 14.802(4)
_cell_measurement_reflns_used 754
_cell_measurement_temperature 293(2)
_cell_measurement_theta_max 38.962
_cell_measurement_theta_min 5.643
_cell_volume 728.1(4)
_computing_cell_refinement 'Bruker SMART'
_computing_data_collection 'Bruker SMART'
_computing_data_reduction 'Bruker SHELXTL'
_computing_molecular_graphics 'Bruker SHELXTL'
_computing_publication_material 'Bruker SHELXTL'
_computing_structure_refinement 'SHELXL-97 (Sheldrick, 1997)'
_computing_structure_solution 'SHELXS-97 (Sheldrick, 1990)'
_diffrn_ambient_temperature 293(2)
_diffrn_measured_fraction_theta_full 0.990
_diffrn_measured_fraction_theta_max 0.990
_diffrn_measurement_device_type 'CCD area detector'
_diffrn_measurement_method 'phi and omega scans'
_diffrn_radiation_monochromator graphite
_diffrn_radiation_source 'fine-focus sealed tube'
_diffrn_radiation_type MoK\a
_diffrn_radiation_wavelength 0.71073
_diffrn_reflns_av_R_equivalents 0.0718
_diffrn_reflns_av_sigmaI/netI 0.1039
_diffrn_reflns_limit_h_max 12
_diffrn_reflns_limit_h_min -10
_diffrn_reflns_limit_k_max 6
_diffrn_reflns_limit_k_min -6
_diffrn_reflns_limit_l_max 15
_diffrn_reflns_limit_l_min -17
_diffrn_reflns_number 3834
_diffrn_reflns_theta_full 25.50
_diffrn_reflns_theta_max 25.50
_diffrn_reflns_theta_min 1.41
_exptl_absorpt_coefficient_mu 2.812
_exptl_absorpt_correction_T_max 1.00000
_exptl_absorpt_correction_T_min 0.64426
_exptl_absorpt_correction_type sadabs
_exptl_crystal_colour colourless
_exptl_crystal_density_diffrn 1.438
_exptl_crystal_density_method 'not measured'
_exptl_crystal_F_000 320
_exptl_crystal_size_max 0.444
_exptl_crystal_size_mid 0.101
_exptl_crystal_size_min 0.030
_refine_diff_density_max 0.624
_refine_diff_density_min -0.417
_refine_diff_density_rms 0.077
_refine_ls_abs_structure_details 'Flack H D (1983), Acta Cryst. A39, 876-881'
_refine_ls_abs_structure_Flack 0.00(3)
_refine_ls_extinction_method none
_refine_ls_goodness_of_fit_ref 0.928
_refine_ls_hydrogen_treatment mixed
_refine_ls_matrix_type full
_refine_ls_number_parameters 208
_refine_ls_number_reflns 2486
_refine_ls_number_restraints 7
_refine_ls_restrained_S_all 0.927
_refine_ls_R_factor_all 0.1153
_refine_ls_R_factor_gt 0.0676
_refine_ls_shift/su_max 0.095
_refine_ls_shift/su_mean 0.011
_refine_ls_structure_factor_coef Fsqd
_refine_ls_weighting_details 'calc w=1/[\s^2^(Fo^2^)+(0.0704P)^2^+0.0000P] where P=(Fo^2^+2Fc^2^)/3'
_refine_ls_weighting_scheme calc
_refine_ls_wR_factor_gt 0.1446
_refine_ls_wR_factor_ref 0.1676
_reflns_number_gt 1321
_reflns_number_total 2486
_reflns_threshold_expression >2sigma(I)
_cod_data_source_file ol048816isi20040621_114605.cif
_cod_data_source_block cd2308
_cod_depositor_comments
;
The following automatic conversions were performed:

'_symmetry_cell_setting' value 'Monoclinic' changed to 'monoclinic'
according to /home/saulius/struct/CIF-dictionaries/cif_core.dic
dictionary named 'cif_core.dic' version 2.4.1 from 2010-06-29.

Automatic conversion script
Id: cif_fix_values 1715 2011-07-08 13:25:40Z adriana 
;
_cod_original_cell_volume 728.0(4)
_cod_original_sg_symbol_H-M P2(1)
_cod_original_formula_sum 'C17 H15  O Br'
_cod_database_code 1507037

loop_
_symmetry_equiv_pos_as_xyz
'x, y, z'
'-x, y+1/2, -z'

loop_
_atom_site_label
_atom_site_type_symbol
_atom_site_fract_x
_atom_site_fract_y
_atom_site_fract_z
_atom_site_U_iso_or_equiv
_atom_site_adp_type
_atom_site_occupancy
_atom_site_symmetry_multiplicity
_atom_site_calc_flag
_atom_site_refinement_flags
Br Br -0.33385(10) 1.0002(4) 0.99848(6) 0.1132(6) Uani 1 1 d .
O1 O 0.0554(5) 1.0275(13) 0.5243(4) 0.0557(14) Uani 1 1 d .
C1 C -0.1899(10) 1.041(3) 0.7595(7) 0.093(4) Uani 1 1 d .
C2 C -0.2643(11) 1.077(3) 0.8280(8) 0.102(5) Uani 1 1 d .
C3 C -0.2324(8) 0.943(2) 0.9054(6) 0.072(3) Uani 1 1 d .
C4 C -0.1307(12) 0.767(3) 0.9210(8) 0.109(4) Uani 1 1 d .
H3 H -0.1095 0.6725 0.9763 0.131 Uiso 1 1 calc R
C5 C -0.0532(11) 0.726(2) 0.8499(7) 0.085(3) Uani 1 1 d .
H4 H 0.0186 0.6052 0.8599 0.102 Uiso 1 1 calc R
C6 C -0.0845(9) 0.8609(17) 0.7712(6) 0.060(2) Uani 1 1 d .
C7 C -0.0041(10) 0.8278(18) 0.6967(7) 0.060(3) Uani 1 1 d D
C8 C 0.0934(8) 1.0639(17) 0.6930(6) 0.055(2) Uani 1 1 d D
C9 C 0.2004(11) 1.075(2) 0.7768(6) 0.071(3) Uani 1 1 d D
C10 C 0.3201(11) 0.951(3) 0.7816(6) 0.085(3) Uani 1 1 d D
C11 C 0.3475(9) 0.8131(18) 0.7008(7) 0.063(2) Uani 1 1 d .
C12 C 0.4580(11) 0.634(2) 0.7084(8) 0.097(4) Uani 1 1 d .
H10 H 0.5169 0.6084 0.7656 0.116 Uiso 1 1 calc R
C13 C 0.4798(9) 0.496(3) 0.6322(9) 0.101(3) Uani 1 1 d .
H11 H 0.5505 0.3735 0.6387 0.122 Uiso 1 1 calc R
C14 C 0.3975(10) 0.541(2) 0.5480(7) 0.080(3) Uani 1 1 d .
H12 H 0.4135 0.4525 0.4962 0.096 Uiso 1 1 calc R
C15 C 0.2888(8) 0.7194(17) 0.5384(6) 0.060(2) Uani 1 1 d .
H13 H 0.2319 0.7471 0.4805 0.071 Uiso 1 1 calc R
C16 C 0.2652(8) 0.8562(14) 0.6154(6) 0.046(2) Uani 1 1 d .
C17 C 0.1536(8) 1.0627(16) 0.6075(5) 0.048(2) Uani 1 1 d D
H1 H -0.220(6) 1.116(10) 0.705(4) 0.015(16) Uiso 1 1 d .
H2 H -0.335(11) 1.22(2) 0.799(7) 0.11(3) Uiso 1 1 d .
H5 H 0.052(8) 0.672(12) 0.708(7) 0.10(4) Uiso 1 1 d D
H6 H -0.049(5) 0.752(11) 0.639(2) 0.021(15) Uiso 1 1 d D
H7 H 0.039(5) 1.220(7) 0.678(4) 0.008(14) Uiso 1 1 d D
H8 H 0.186(6) 1.163(10) 0.830(3) 0.027(16) Uiso 1 1 d D
H9 H 0.387(7) 0.96(3) 0.839(4) 0.13(4) Uiso 1 1 d D
H14 H 0.198(5) 1.225(7) 0.601(3) 0.013(15) Uiso 1 1 d D
H15 H 0.027(7) 1.164(13) 0.496(5) 0.03(2) Uiso 1 1 d .

loop_
_atom_site_aniso_label
_atom_site_aniso_U_11
_atom_site_aniso_U_22
_atom_site_aniso_U_33
_atom_site_aniso_U_23
_atom_site_aniso_U_13
_atom_site_aniso_U_12
Br 0.0768(7) 0.1896(14) 0.0816(7) 0.0042(11) 0.0357(5) 0.0236(10)
O1 0.060(3) 0.042(4) 0.059(3) 0.003(4) -0.001(2) 0.003(4)
C1 0.075(6) 0.135(11) 0.067(6) 0.043(8) 0.011(5) 0.036(9)
C2 0.083(7) 0.139(13) 0.093(7) 0.058(8) 0.038(6) 0.069(8)
C3 0.044(4) 0.109(9) 0.063(5) -0.001(6) 0.012(4) 0.018(6)
C4 0.113(9) 0.118(10) 0.108(9) 0.056(8) 0.048(8) 0.038(8)
C5 0.089(7) 0.084(7) 0.089(7) 0.031(6) 0.036(6) 0.034(6)
C6 0.062(6) 0.055(6) 0.059(5) 0.000(4) 0.008(5) -0.004(5)
C7 0.073(7) 0.050(6) 0.068(6) -0.023(5) 0.038(5) -0.020(5)
C8 0.059(5) 0.031(5) 0.072(5) -0.011(5) 0.012(4) 0.011(4)
C9 0.086(7) 0.073(8) 0.056(5) -0.027(5) 0.018(5) -0.016(6)
C10 0.092(8) 0.090(8) 0.061(6) 0.016(7) -0.008(6) -0.023(7)
C11 0.048(5) 0.069(6) 0.070(6) 0.023(5) 0.010(5) -0.009(4)
C12 0.074(7) 0.113(11) 0.094(8) 0.027(7) -0.001(6) 0.015(6)
C13 0.060(6) 0.111(9) 0.137(9) 0.021(12) 0.032(7) 0.031(8)
C14 0.081(6) 0.072(7) 0.102(7) -0.008(7) 0.051(6) -0.011(7)
C15 0.045(5) 0.060(6) 0.076(6) 0.009(5) 0.019(4) -0.007(4)
C16 0.044(5) 0.036(5) 0.058(5) 0.009(4) 0.010(4) -0.010(4)
C17 0.059(5) 0.027(5) 0.058(4) -0.003(4) 0.013(4) -0.010(4)

loop_
_atom_type_symbol
_atom_type_description
_atom_type_scat_dispersion_real
_atom_type_scat_dispersion_imag
_atom_type_scat_source
C C 0.0033 0.0016 'International Tables Vol C Tables 4.2.6.8 and 6.1.1.4'
H H 0.0000 0.0000 'International Tables Vol C Tables 4.2.6.8 and 6.1.1.4'
O O 0.0106 0.0060 'International Tables Vol C Tables 4.2.6.8 and 6.1.1.4'
Br Br -0.2901 2.4595 'International Tables Vol C Tables 4.2.6.8 and 6.1.1.4'

loop_
_geom_angle_atom_site_label_1
_geom_angle_atom_site_label_2
_geom_angle_atom_site_label_3
_geom_angle
C17 O1 H15 116(5)
C6 C1 C2 121.0(10)
C6 C1 H1 120(4)
C2 C1 H1 119(4)
C3 C2 C1 120.2(10)
C3 C2 H2 137(6)
C1 C2 H2 103(6)
C2 C3 C4 121.5(8)
C2 C3 Br 119.3(8)
C4 C3 Br 119.2(8)
C3 C4 C5 118.9(9)
C3 C4 H3 120.5
C5 C4 H3 120.6
C6 C5 C4 120.2(10)
C6 C5 H4 119.9
C4 C5 H4 119.9
C5 C6 C1 118.2(9)
C5 C6 C7 121.6(9)
C1 C6 C7 120.1(9)
C6 C7 C8 112.8(7)
C6 C7 H5 110(6)
C8 C7 H5 106(6)
C6 C7 H6 118(3)
C8 C7 H6 117(4)
H5 C7 H6 89(7)
C9 C8 C17 110.8(7)
C9 C8 C7 110.8(8)
C17 C8 C7 113.5(7)
C9 C8 H7 116(4)
C17 C8 H7 97(3)
C7 C8 H7 108(3)
C10 C9 C8 120.9(8)
C10 C9 H8 118(4)
C8 C9 H8 121(4)
C9 C10 C11 120.3(8)
C9 C10 H9 118(7)
C11 C10 H9 122(7)
C16 C11 C12 118.6(9)
C16 C11 C10 119.9(9)
C12 C11 C10 121.5(9)
C13 C12 C11 121.1(10)
C13 C12 H10 119.5
C11 C12 H10 119.5
C14 C13 C12 119.6(11)
C14 C13 H11 120.2
C12 C13 H11 120.2
C13 C14 C15 120.4(10)
C13 C14 H12 119.8
C15 C14 H12 119.8
C14 C15 C16 120.2(8)
C14 C15 H13 119.9
C16 C15 H13 119.9
C11 C16 C15 120.0(8)
C11 C16 C17 117.9(8)
C15 C16 C17 122.1(7)
O1 C17 C16 110.3(6)
O1 C17 C8 113.5(6)
C16 C17 C8 111.3(6)
O1 C17 H14 106(3)
C16 C17 H14 104(3)
C8 C17 H14 112(3)

loop_
_geom_bond_atom_site_label_1
_geom_bond_atom_site_label_2
_geom_bond_distance
Br C3 1.908(8)
O1 C17 1.409(9)
O1 H15 0.82(6)
C1 C6 1.374(14)
C1 C2 1.397(13)
C1 H1 0.88(6)
C2 C3 1.307(12)
C2 H2 1.02(11)
C3 C4 1.330(14)
C4 C5 1.455(14)
C4 H3 0.9300
C5 C6 1.324(12)
C5 H4 0.9300
C6 C7 1.513(12)
C7 C8 1.546(11)
C7 H5 0.95(2)
C7 H6 0.95(2)
C8 C9 1.453(13)
C8 C17 1.519(11)
C8 H7 0.95(2)
C9 C10 1.344(13)
C9 H8 0.95(2)
C10 C11 1.459(14)
C10 H9 0.96(2)
C11 C16 1.367(11)
C11 C12 1.414(14)
C12 C13 1.380(15)
C12 H10 0.9300
C13 C14 1.355(13)
C13 H11 0.9300
C14 C15 1.394(13)
C14 H12 0.9300
C15 C16 1.395(11)
C15 H13 0.9300
C16 C17 1.513(10)
C17 H14 0.95(2)

loop_
_geom_torsion_atom_site_label_1
_geom_torsion_atom_site_label_2
_geom_torsion_atom_site_label_3
_geom_torsion_atom_site_label_4
_geom_torsion
C6 C1 C2 C3 1(2)
C1 C2 C3 C4 -1(2)
C1 C2 C3 Br 179.0(10)
C2 C3 C4 C5 0(2)
Br C3 C4 C5 -179.5(9)
C3 C4 C5 C6 -0.4(19)
C4 C5 C6 C1 0.9(16)
C4 C5 C6 C7 178.6(10)
C2 C1 C6 C5 -1.4(18)
C2 C1 C6 C7 -179.1(11)
C5 C6 C7 C8 -103.9(11)
C1 C6 C7 C8 73.7(12)
C6 C7 C8 C9 66.1(10)
C6 C7 C8 C17 -168.4(8)
C17 C8 C9 C10 -35.0(12)
C7 C8 C9 C10 92.0(11)
C8 C9 C10 C11 3.2(15)
C9 C10 C11 C16 13.8(15)
C9 C10 C11 C12 -166.1(10)
C16 C11 C12 C13 -2.6(15)
C10 C11 C12 C13 177.3(11)
C11 C12 C13 C14 2.7(19)
C12 C13 C14 C15 -1.9(19)
C13 C14 C15 C16 1.0(15)
C12 C11 C16 C15 1.7(11)
C10 C11 C16 C15 -178.2(8)
C12 C11 C16 C17 -175.8(8)
C10 C11 C16 C17 4.2(11)
C14 C15 C16 C11 -0.9(11)
C14 C15 C16 C17 176.5(7)
C11 C16 C17 O1 -162.5(7)
C15 C16 C17 O1 20.0(9)
C11 C16 C17 C8 -35.7(9)
C15 C16 C17 C8 146.8(7)
C9 C8 C17 O1 174.5(7)
C7 C8 C17 O1 49.0(10)
C9 C8 C17 C16 49.4(9)
C7 C8 C17 C16 -76.0(8)

loop_
_cod_related_entry_id
_cod_related_entry_code
_cod_related_entry_database
1 21200232 ChemSpider
